data_2230468
loop_
_publ_author_name
'Watanabe, Shoji'
'Muto, Toyokazu'
'Nagasawa, Atsushi'
'Okamoto, Akiko'
'Yonezawa, Noriyuki'

_publ_section_title
;
 (2,7-Dimethoxynaphthalen-1-yl)(4-fluorophenyl)methanone
;
_journal_coeditor_code RZ2596
_journal_issue 6
_journal_name_full 'Acta Crystallographica Section E'
_journal_page_first o1466
_journal_paper_doi 10.1107/S1600536811018332
_journal_volume 67
_journal_year 2011
_chemical_formula_iupac 'C19 H15 F O3'
_chemical_formula_moiety 'C19 H15 F O3'
_chemical_formula_sum 'C19 H15 F O3'
_chemical_formula_weight 310.31
_chemical_melting_point 381
_chemical_name_systematic
;
(2,7-Dimethoxynaphthalen-1-yl)(4-fluorophenyl)methanone
;
_space_group_IT_number 14
_symmetry_cell_setting monoclinic
_symmetry_space_group_name_Hall '-P 2yn'
_symmetry_space_group_name_H-M 'P 1 21/n 1'
_atom_sites_solution_hydrogens geom
_atom_sites_solution_primary direct
_atom_sites_solution_secondary difmap
_audit_creation_method SHELXL-97
_cell_angle_alpha 90.00
_cell_angle_beta 99.9170(10)
_cell_angle_gamma 90.00
_cell_formula_units_Z 4
_cell_length_a 10.9714(2)
_cell_length_b 7.51791(14)
_cell_length_c 18.7832(3)
_cell_measurement_reflns_used 24946
_cell_measurement_temperature 193(2)
_cell_measurement_theta_max 68.3
_cell_measurement_theta_min 4.1
_cell_volume 1526.13(5)
_computing_cell_refinement '<i>PROCESS-AUTO</i> (Rigaku, 1998)'
_computing_data_collection '<i>PROCESS-AUTO</i> (Rigaku, 1998)'
_computing_data_reduction '<i>CrystalStructure</i> (Rigaku/MSC, 2004)'
_computing_molecular_graphics '<i>ORTEP</i> (Burnett & Johnson, 1996)'
_computing_publication_material '<i>SHELXL97</i> (Sheldrick, 2008)'
_computing_structure_refinement '<i>SHELXL97</i> (Sheldrick, 2008)'
_computing_structure_solution '<i>SIR2004</i> (Burla <i>et al.</i>, 2005)'
_diffrn_ambient_temperature 193(2)
_diffrn_detector_area_resol_mean 10.00
_diffrn_measured_fraction_theta_full 1.000
_diffrn_measured_fraction_theta_max 1.000
_diffrn_measurement_device_type 'Rigaku R-AXIS RAPID'
_diffrn_measurement_method \w
_diffrn_radiation_monochromator graphite
_diffrn_radiation_source 'fine-focus sealed tube'
_diffrn_radiation_type CuK\a
_diffrn_radiation_wavelength 1.54187
_diffrn_reflns_av_R_equivalents 0.0359
_diffrn_reflns_av_sigmaI/netI 0.0124
_diffrn_reflns_limit_h_max 13
_diffrn_reflns_limit_h_min -13
_diffrn_reflns_limit_k_max 9
_diffrn_reflns_limit_k_min -9
_diffrn_reflns_limit_l_max 22
_diffrn_reflns_limit_l_min -22
_diffrn_reflns_number 26625
_diffrn_reflns_theta_full 68.25
_diffrn_reflns_theta_max 68.25
_diffrn_reflns_theta_min 4.37
_diffrn_standards_number 26625
_exptl_absorpt_coefficient_mu 0.820
_exptl_absorpt_correction_T_max 0.8532
_exptl_absorpt_correction_T_min 0.7351
_exptl_absorpt_correction_type numerical
_exptl_absorpt_process_details '(<i>NUMABS</i>; Higashi, 1999)'
_exptl_crystal_colour colourless
_exptl_crystal_density_diffrn 1.351
_exptl_crystal_density_method 'not measured'
_exptl_crystal_description platelet
_exptl_crystal_F_000 648
_exptl_crystal_size_max 0.40
_exptl_crystal_size_mid 0.30
_exptl_crystal_size_min 0.20
_refine_diff_density_max 0.234
_refine_diff_density_min -0.147
_refine_ls_extinction_coef 0.0116(8)
_refine_ls_extinction_expression Fc^*^=kFc[1+0.001xFc^2^\l^3^/sin(2\q)]^-1/4^
_refine_ls_extinction_method '<i>SHELXL97</i> (Sheldrick, 2008)'
_refine_ls_goodness_of_fit_ref 1.006
_refine_ls_hydrogen_treatment constr
_refine_ls_matrix_type full
_refine_ls_number_parameters 211
_refine_ls_number_reflns 2789
_refine_ls_number_restraints 0
_refine_ls_restrained_S_all 1.006
_refine_ls_R_factor_all 0.0359
_refine_ls_R_factor_gt 0.0340
_refine_ls_shift/su_max 0.001
_refine_ls_shift/su_mean 0.000
_refine_ls_structure_factor_coef Fsqd
_refine_ls_weighting_details 'calc w=1/[\s^2^(Fo^2^)+(0.0726P)^2^+0.2530P] where P=(Fo^2^+2Fc^2^)/3'
_refine_ls_weighting_scheme calc
_refine_ls_wR_factor_gt 0.1062
_refine_ls_wR_factor_ref 0.1085
_reflns_number_gt 2566
_reflns_number_total 2789
_reflns_threshold_expression I>2\s(I)
_cod_data_source_file rz2596.cif
_cod_data_source_block I
_cod_original_sg_symbol_H-M 'P 21/n'
_cod_database_code 2230468
_cod_database_fobs_code 2230468

loop_
_symmetry_equiv_pos_as_xyz
'x, y, z'
'-x+1/2, y+1/2, -z+1/2'
'-x, -y, -z'
'x-1/2, -y-1/2, z-1/2'

loop_
_atom_site_type_symbol
_atom_site_label
_atom_site_fract_x
_atom_site_fract_y
_atom_site_fract_z
_atom_site_U_iso_or_equiv
_atom_site_adp_type
_atom_site_calc_flag
_atom_site_refinement_flags
_atom_site_occupancy
_atom_site_symmetry_multiplicity
_atom_site_disorder_assembly
_atom_site_disorder_group
F F1 0.88989(8) 1.11551(11) 0.39053(4) 0.0625(3) Uani d . 1 1 . .
O O1 0.83508(8) 0.41722(11) 0.56528(4) 0.0452(2) Uani d . 1 1 . .
O O2 0.56864(7) 0.61906(13) 0.58208(4) 0.0467(3) Uani d . 1 1 . .
O O3 1.18714(7) 0.58367(13) 0.78977(5) 0.0485(3) Uani d . 1 1 . .
C C1 0.76748(10) 0.61523(14) 0.64820(6) 0.0316(3) Uani d . 1 1 . .
C C2 0.64274(10) 0.63620(15) 0.64810(6) 0.0366(3) Uani d . 1 1 . .
C C3 0.59851(10) 0.67163(16) 0.71271(6) 0.0407(3) Uani d . 1 1 . .
H H3 0.5124 0.6863 0.7123 0.049 Uiso calc R 1 1 . .
C C4 0.68059(11) 0.68475(15) 0.77614(6) 0.0391(3) Uani d . 1 1 . .
H H4 0.6504 0.7093 0.8196 0.047 Uiso calc R 1 1 . .
C C5 0.80873(10) 0.66282(14) 0.77862(6) 0.0345(3) Uani d . 1 1 . .
C C6 0.89515(11) 0.67527(16) 0.84395(6) 0.0403(3) Uani d . 1 1 . .
H H6 0.8663 0.7023 0.8876 0.048 Uiso calc R 1 1 . .
C C7 1.01804(11) 0.64943(17) 0.84565(6) 0.0426(3) Uani d . 1 1 . .
H H7 1.0742 0.6570 0.8901 0.051 Uiso calc R 1 1 . .
C C8 1.06219(10) 0.61110(15) 0.78062(6) 0.0374(3) Uani d . 1 1 . .
C C9 0.98303(10) 0.60226(14) 0.71590(6) 0.0332(3) Uani d . 1 1 . .
H H9 1.0143 0.5797 0.6726 0.040 Uiso calc R 1 1 . .
C C10 0.85384(10) 0.62683(13) 0.71348(5) 0.0312(3) Uani d . 1 1 . .
C C11 0.81034(9) 0.57083(14) 0.57830(5) 0.0317(3) Uani d . 1 1 . .
C C12 0.82601(9) 0.71631(14) 0.52758(5) 0.0315(3) Uani d . 1 1 . .
C C13 0.79565(10) 0.89121(15) 0.54125(6) 0.0391(3) Uani d . 1 1 . .
H H13 0.7610 0.9179 0.5830 0.047 Uiso calc R 1 1 . .
C C14 0.81544(11) 1.02663(16) 0.49468(7) 0.0450(3) Uani d . 1 1 . .
H H14 0.7940 1.1461 0.5034 0.054 Uiso calc R 1 1 . .
C C15 0.86713(11) 0.98285(17) 0.43532(6) 0.0435(3) Uani d . 1 1 . .
C C16 0.89914(10) 0.81228(17) 0.42000(6) 0.0425(3) Uani d . 1 1 . .
H H16 0.9352 0.7874 0.3786 0.051 Uiso calc R 1 1 . .
C C17 0.87757(10) 0.67828(16) 0.46618(6) 0.0367(3) Uani d . 1 1 . .
H H17 0.8979 0.5590 0.4563 0.044 Uiso calc R 1 1 . .
C C18 0.43866(11) 0.6376(2) 0.57767(8) 0.0608(4) Uani d . 1 1 . .
H H18A 0.3977 0.6210 0.5275 0.073 Uiso calc R 1 1 . .
H H18B 0.4200 0.7567 0.5941 0.073 Uiso calc R 1 1 . .
H H18C 0.4087 0.5480 0.6084 0.073 Uiso calc R 1 1 . .
C C19 1.23927(11) 0.5406(2) 0.72769(7) 0.0501(3) Uani d . 1 1 . .
H H19A 1.3281 0.5187 0.7421 0.060 Uiso calc R 1 1 . .
H H19B 1.2264 0.6399 0.6934 0.060 Uiso calc R 1 1 . .
H H19C 1.1992 0.4336 0.7048 0.060 Uiso calc R 1 1 . .

loop_
_atom_site_aniso_label
_atom_site_aniso_U_11
_atom_site_aniso_U_22
_atom_site_aniso_U_33
_atom_site_aniso_U_12
_atom_site_aniso_U_13
_atom_site_aniso_U_23
F1 0.0694(5) 0.0562(5) 0.0572(5) -0.0178(4) -0.0021(4) 0.0216(4)
O1 0.0652(6) 0.0331(5) 0.0399(5) 0.0095(4) 0.0167(4) -0.0010(3)
O2 0.0323(4) 0.0658(6) 0.0400(5) 0.0059(4) 0.0003(3) -0.0088(4)
O3 0.0354(4) 0.0644(6) 0.0426(5) -0.0001(4) -0.0025(3) -0.0037(4)
C1 0.0346(5) 0.0299(5) 0.0307(5) 0.0018(4) 0.0066(4) -0.0017(4)
C2 0.0355(6) 0.0369(6) 0.0367(6) 0.0024(4) 0.0038(4) -0.0040(4)
C3 0.0346(6) 0.0434(6) 0.0464(6) 0.0019(5) 0.0133(5) -0.0059(5)
C4 0.0453(6) 0.0375(6) 0.0375(6) 0.0000(5) 0.0154(5) -0.0052(5)
C5 0.0423(6) 0.0294(5) 0.0326(5) -0.0016(4) 0.0091(4) -0.0014(4)
C6 0.0523(7) 0.0396(6) 0.0299(5) -0.0029(5) 0.0092(5) -0.0032(4)
C7 0.0487(7) 0.0451(7) 0.0307(6) -0.0029(5) -0.0027(5) -0.0017(5)
C8 0.0362(6) 0.0367(6) 0.0379(6) -0.0031(4) 0.0019(4) 0.0004(4)
C9 0.0355(6) 0.0330(6) 0.0313(5) -0.0018(4) 0.0062(4) -0.0003(4)
C10 0.0363(6) 0.0262(5) 0.0313(5) -0.0012(4) 0.0064(4) -0.0004(4)
C11 0.0297(5) 0.0342(6) 0.0299(5) 0.0030(4) 0.0013(4) -0.0033(4)
C12 0.0281(5) 0.0345(6) 0.0300(5) 0.0016(4) -0.0002(4) -0.0020(4)
C13 0.0412(6) 0.0367(6) 0.0381(6) 0.0033(4) 0.0032(5) -0.0040(5)
C14 0.0483(7) 0.0324(6) 0.0500(7) -0.0001(5) -0.0038(5) 0.0006(5)
C15 0.0399(6) 0.0454(7) 0.0407(6) -0.0092(5) -0.0061(5) 0.0116(5)
C16 0.0400(6) 0.0542(7) 0.0327(6) -0.0020(5) 0.0044(4) 0.0036(5)
C17 0.0359(5) 0.0410(6) 0.0323(5) 0.0044(4) 0.0036(4) -0.0012(4)
C18 0.0351(7) 0.0828(11) 0.0602(8) 0.0114(6) -0.0034(6) -0.0184(8)
C19 0.0356(6) 0.0621(8) 0.0513(7) 0.0045(5) 0.0038(5) -0.0006(6)

loop_
_atom_type_symbol
_atom_type_description
_atom_type_scat_dispersion_real
_atom_type_scat_dispersion_imag
_atom_type_scat_source
C C 0.0181 0.0091 'International Tables Vol C Tables 4.2.6.8 and 6.1.1.4'
H H 0.0000 0.0000 'International Tables Vol C Tables 4.2.6.8 and 6.1.1.4'
F F 0.0727 0.0534 'International Tables Vol C Tables 4.2.6.8 and 6.1.1.4'
O O 0.0492 0.0322 'International Tables Vol C Tables 4.2.6.8 and 6.1.1.4'

loop_
_geom_angle_atom_site_label_1
_geom_angle_atom_site_label_2
_geom_angle_atom_site_label_3
_geom_angle_site_symmetry_1
_geom_angle_site_symmetry_3
_geom_angle
_geom_angle_publ_flag
C2 O2 C18 . . 118.54(10) ?
C8 O3 C19 . . 117.86(9) ?
C2 C1 C10 . . 120.68(10) ?
C2 C1 C11 . . 118.92(9) ?
C10 C1 C11 . . 120.34(9) ?
O2 C2 C1 . . 115.21(9) ?
O2 C2 C3 . . 124.09(10) ?
C1 C2 C3 . . 120.70(10) ?
C4 C3 C2 . . 119.44(10) ?
C4 C3 H3 . . 120.3 ?
C2 C3 H3 . . 120.3 ?
C3 C4 C5 . . 121.61(10) ?
C3 C4 H4 . . 119.2 ?
C5 C4 H4 . . 119.2 ?
C4 C5 C6 . . 122.38(10) ?
C4 C5 C10 . . 119.14(10) ?
C6 C5 C10 . . 118.48(10) ?
C7 C6 C5 . . 121.60(10) ?
C7 C6 H6 . . 119.2 ?
C5 C6 H6 . . 119.2 ?
C6 C7 C8 . . 119.60(10) ?
C6 C7 H7 . . 120.2 ?
C8 C7 H7 . . 120.2 ?
O3 C8 C9 . . 124.99(10) ?
O3 C8 C7 . . 113.94(10) ?
C9 C8 C7 . . 121.07(10) ?
C8 C9 C10 . . 119.91(10) ?
C8 C9 H9 . . 120.0 ?
C10 C9 H9 . . 120.0 ?
C1 C10 C5 . . 118.42(10) ?
C1 C10 C9 . . 122.26(9) ?
C5 C10 C9 . . 119.31(10) ?
O1 C11 C12 . . 121.05(9) ?
O1 C11 C1 . . 119.86(9) ?
C12 C11 C1 . . 119.06(9) ?
C13 C12 C17 . . 119.28(10) ?
C13 C12 C11 . . 121.45(10) ?
C17 C12 C11 . . 119.21(10) ?
C14 C13 C12 . . 120.68(11) ?
C14 C13 H13 . . 119.7 ?
C12 C13 H13 . . 119.7 ?
C15 C14 C13 . . 117.91(11) ?
C15 C14 H14 . . 121.0 ?
C13 C14 H14 . . 121.0 ?
F1 C15 C16 . . 118.42(11) ?
F1 C15 C14 . . 118.23(12) ?
C16 C15 C14 . . 123.33(11) ?
C15 C16 C17 . . 118.27(11) ?
C15 C16 H16 . . 120.9 ?
C17 C16 H16 . . 120.9 ?
C16 C17 C12 . . 120.52(11) ?
C16 C17 H17 . . 119.7 ?
C12 C17 H17 . . 119.7 ?
O2 C18 H18A . . 109.5 ?
O2 C18 H18B . . 109.5 ?
H18A C18 H18B . . 109.5 ?
O2 C18 H18C . . 109.5 ?
H18A C18 H18C . . 109.5 ?
H18B C18 H18C . . 109.5 ?
O3 C19 H19A . . 109.5 ?
O3 C19 H19B . . 109.5 ?
H19A C19 H19B . . 109.5 ?
O3 C19 H19C . . 109.5 ?
H19A C19 H19C . . 109.5 ?
H19B C19 H19C . . 109.5 ?

loop_
_geom_bond_atom_site_label_1
_geom_bond_atom_site_label_2
_geom_bond_site_symmetry_2
_geom_bond_distance
_geom_bond_publ_flag
F1 C15 . 1.3554(13) ?
O1 C11 . 1.2207(13) ?
O2 C2 . 1.3668(13) ?
O2 C18 . 1.4210(14) ?
O3 C8 . 1.3676(13) ?
O3 C19 . 1.4217(15) ?
C1 C2 . 1.3773(15) ?
C1 C10 . 1.4173(15) ?
C1 C11 . 1.5063(14) ?
C2 C3 . 1.4078(16) ?
C3 C4 . 1.3676(17) ?
C3 H3 . 0.9500 ?
C4 C5 . 1.4083(16) ?
C4 H4 . 0.9500 ?
C5 C6 . 1.4188(16) ?
C5 C10 . 1.4227(15) ?
C6 C7 . 1.3572(17) ?
C6 H6 . 0.9500 ?
C7 C8 . 1.4189(16) ?
C7 H7 . 0.9500 ?
C8 C9 . 1.3685(15) ?
C9 C10 . 1.4223(15) ?
C9 H9 . 0.9500 ?
C11 C12 . 1.4798(15) ?
C12 C13 . 1.3912(15) ?
C12 C17 . 1.3988(15) ?
C13 C14 . 1.3835(17) ?
C13 H13 . 0.9500 ?
C14 C15 . 1.3752(18) ?
C14 H14 . 0.9500 ?
C15 C16 . 1.3731(18) ?
C16 C17 . 1.3762(17) ?
C16 H16 . 0.9500 ?
C17 H17 . 0.9500 ?
C18 H18A . 0.9800 ?
C18 H18B . 0.9800 ?
C18 H18C . 0.9800 ?
C19 H19A . 0.9800 ?
C19 H19B . 0.9800 ?
C19 H19C . 0.9800 ?

loop_
_geom_hbond_atom_site_label_D
_geom_hbond_atom_site_label_H
_geom_hbond_atom_site_label_A
_geom_hbond_site_symmetry_A
_geom_hbond_distance_DH
_geom_hbond_distance_HA
_geom_hbond_distance_DA
_geom_hbond_angle_DHA
_geom_hbond_publ_flag
C14 H14 O1 1_565 0.95 2.35 3.2139(15) 151 y

loop_
_geom_torsion_atom_site_label_1
_geom_torsion_atom_site_label_2
_geom_torsion_atom_site_label_3
_geom_torsion_atom_site_label_4
_geom_torsion_site_symmetry_1
_geom_torsion_site_symmetry_2
_geom_torsion_site_symmetry_3
_geom_torsion_site_symmetry_4
_geom_torsion
_geom_torsion_publ_flag
C18 O2 C2 C1 . . . . 179.54(11) ?
C18 O2 C2 C3 . . . . -0.10(18) ?
C10 C1 C2 O2 . . . . -178.91(9) ?
C11 C1 C2 O2 . . . . -1.87(15) ?
C10 C1 C2 C3 . . . . 0.74(17) ?
C11 C1 C2 C3 . . . . 177.78(10) ?
O2 C2 C3 C4 . . . . 179.43(11) ?
C1 C2 C3 C4 . . . . -0.19(18) ?
C2 C3 C4 C5 . . . . -0.31(18) ?
C3 C4 C5 C6 . . . . -179.74(11) ?
C3 C4 C5 C10 . . . . 0.25(17) ?
C4 C5 C6 C7 . . . . 178.35(11) ?
C10 C5 C6 C7 . . . . -1.64(17) ?
C5 C6 C7 C8 . . . . 0.78(18) ?
C19 O3 C8 C9 . . . . -0.77(18) ?
C19 O3 C8 C7 . . . . 178.67(11) ?
C6 C7 C8 O3 . . . . -178.50(11) ?
C6 C7 C8 C9 . . . . 0.96(18) ?
O3 C8 C9 C10 . . . . 177.64(10) ?
C7 C8 C9 C10 . . . . -1.76(17) ?
C2 C1 C10 C5 . . . . -0.78(16) ?
C11 C1 C10 C5 . . . . -177.78(9) ?
C2 C1 C10 C9 . . . . 178.67(10) ?
C11 C1 C10 C9 . . . . 1.66(16) ?
C4 C5 C10 C1 . . . . 0.29(15) ?
C6 C5 C10 C1 . . . . -179.72(10) ?
C4 C5 C10 C9 . . . . -179.17(10) ?
C6 C5 C10 C9 . . . . 0.82(15) ?
C8 C9 C10 C1 . . . . -178.60(10) ?
C8 C9 C10 C5 . . . . 0.85(15) ?
C2 C1 C11 O1 . . . . -99.28(12) ?
C10 C1 C11 O1 . . . . 77.78(13) ?
C2 C1 C11 C12 . . . . 82.89(13) ?
C10 C1 C11 C12 . . . . -100.06(11) ?
O1 C11 C12 C13 . . . . 178.65(10) ?
C1 C11 C12 C13 . . . . -3.54(14) ?
O1 C11 C12 C17 . . . . -4.20(15) ?
C1 C11 C12 C17 . . . . 173.60(9) ?
C17 C12 C13 C14 . . . . 0.30(16) ?
C11 C12 C13 C14 . . . . 177.44(10) ?
C12 C13 C14 C15 . . . . -0.74(17) ?
C13 C14 C15 F1 . . . . -178.23(10) ?
C13 C14 C15 C16 . . . . 0.37(17) ?
F1 C15 C16 C17 . . . . 179.06(10) ?
C14 C15 C16 C17 . . . . 0.45(17) ?
C15 C16 C17 C12 . . . . -0.91(16) ?
C13 C12 C17 C16 . . . . 0.55(15) ?
C11 C12 C17 C16 . . . . -176.65(9) ?

loop_
_cod_related_entry_id
_cod_related_entry_database
_cod_related_entry_code
1 ChemSpider 30656735
